data_7004018
loop_
_publ_author_name
'Spannhoff, Kirsten'
'Kehr, Gerald'
'Kehr, Seda'
'Fr\"ohlich, Roland'
'Erker, Gerhard'

_publ_section_title
;
 Functionalized phosphorus analogues of the \b-diketiminato ligand
 systems: bis(N-arylphosphinimino)acetonitrile-derived complexes of
 rhodium and iridium
;
_journal_issue 25
_journal_name_full 'Dalton Transactions'
_journal_page_first 3339
_journal_page_last 3344
_journal_paper_doi 10.1039/b802032a
_journal_year 2008
_chemical_formula_sum 'C52 H46 N3 P2 Rh'
_chemical_formula_weight 877.77
_chemical_name_systematic
;
?
;
_space_group_IT_number 14
_symmetry_cell_setting monoclinic
_symmetry_space_group_name_Hall '-P 2ybc'
_symmetry_space_group_name_H-M 'P 1 21/c 1'
_atom_sites_solution_hydrogens geom
_atom_sites_solution_primary direct
_atom_sites_solution_secondary difmap
_audit_creation_method SHELXL-97
_cell_angle_alpha 90.00
_cell_angle_beta 91.050(1)
_cell_angle_gamma 90.00
_cell_formula_units_Z 8
_cell_length_a 9.9780(1)
_cell_length_b 20.7312(3)
_cell_length_c 41.3429(7)
_cell_measurement_reflns_used 20909
_cell_measurement_temperature 223(2)
_cell_measurement_theta_max 68.25
_cell_measurement_theta_min 0.88
_cell_volume 8550.6(2)
_computing_cell_refinement 'Collect (Nonius B.V., 1998)'
_computing_data_collection 'Collect (Nonius B.V., 1998)'
_computing_data_reduction 'DEnzo-SMN (Otwinowski & Minor, 1997)'
_computing_molecular_graphics 'SCHAKAL (Keller, 1997)'
_computing_publication_material 'SHELXL-97 (Sheldrick, 1997)'
_computing_structure_refinement 'SHELXL-97 (Sheldrick, 1997)'
_computing_structure_solution 'SHELXS-97 (Sheldrick, 1990)'
_diffrn_ambient_temperature 223(2)
_diffrn_measured_fraction_theta_full 0.979
_diffrn_measured_fraction_theta_max 0.979
_diffrn_measurement_device_type 'NOnius KappaCCD APEXII'
_diffrn_measurement_method '\w and \f scans'
_diffrn_radiation_monochromator graphite
_diffrn_radiation_source 'fine-focus sealed tube'
_diffrn_radiation_type CuK\a
_diffrn_radiation_wavelength 1.54178
_diffrn_reflns_av_R_equivalents 0.128
_diffrn_reflns_av_sigmaI/netI 0.0665
_diffrn_reflns_limit_h_max 11
_diffrn_reflns_limit_h_min -11
_diffrn_reflns_limit_k_max 24
_diffrn_reflns_limit_k_min -24
_diffrn_reflns_limit_l_max 49
_diffrn_reflns_limit_l_min -49
_diffrn_reflns_number 78803
_diffrn_reflns_theta_full 68.15
_diffrn_reflns_theta_max 68.15
_diffrn_reflns_theta_min 4.27
_exptl_absorpt_coefficient_mu 4.237
_exptl_absorpt_correction_T_max 0.9201
_exptl_absorpt_correction_T_min 0.4845
_exptl_absorpt_correction_type multi-scan
_exptl_absorpt_process_details 'Denzo (Otwinowski, Borek, Majewski & Minor, 2003)'
_exptl_crystal_colour yellow
_exptl_crystal_density_diffrn 1.364
_exptl_crystal_density_method 'not measured'
_exptl_crystal_description needle
_exptl_crystal_F_000 3632
_exptl_crystal_size_max 0.20
_exptl_crystal_size_mid 0.05
_exptl_crystal_size_min 0.02
_refine_diff_density_max 0.937
_refine_diff_density_min -0.908
_refine_diff_density_rms 0.101
_refine_ls_extinction_method none
_refine_ls_goodness_of_fit_ref 1.003
_refine_ls_hydrogen_treatment riding
_refine_ls_matrix_type full
_refine_ls_number_parameters 1018
_refine_ls_number_reflns 15282
_refine_ls_number_restraints 7
_refine_ls_restrained_S_all 1.003
_refine_ls_R_factor_all 0.0979
_refine_ls_R_factor_gt 0.0634
_refine_ls_shift/su_max 0.000
_refine_ls_shift/su_mean 0.000
_refine_ls_structure_factor_coef Fsqd
_refine_ls_weighting_details 'calc w=1/[\s^2^(Fo^2^)+(0.0672P)^2^+34.0028P] where P=(Fo^2^+2Fc^2^)/3'
_refine_ls_weighting_scheme calc
_refine_ls_wR_factor_gt 0.1422
_refine_ls_wR_factor_ref 0.1652
_reflns_number_gt 10879
_reflns_number_total 15282
_reflns_threshold_expression >2sigma(I)
_cod_data_source_file b802032a.txt
_cod_data_source_block erk4168
_cod_original_sg_symbol_H-M P21/c
_cod_database_code 7004018

loop_
_symmetry_equiv_pos_as_xyz
'x, y, z'
'-x, y+1/2, -z+1/2'
'-x, -y, -z'
'x, -y-1/2, z-1/2'

loop_
_atom_site_label
_atom_site_type_symbol
_atom_site_fract_x
_atom_site_fract_y
_atom_site_fract_z
_atom_site_U_iso_or_equiv
_atom_site_adp_type
_atom_site_occupancy
_atom_site_symmetry_multiplicity
_atom_site_calc_flag
_atom_site_refinement_flags
_atom_site_disorder_assembly
_atom_site_disorder_group
Rh1A Rh 0.29442(4) 0.76762(2) 0.140642(10) 0.03198(13) Uani 1 1 d . . .
C1A C 0.0685(6) 0.8434(3) 0.20215(14) 0.0355(14) Uani 1 1 d . . .
C2A C -0.0145(6) 0.8723(3) 0.22503(14) 0.0382(14) Uani 1 1 d . . .
N3A N -0.0837(6) 0.8969(3) 0.24301(14) 0.0621(18) Uani 1 1 d . . .
C3A C 0.4687(6) 0.7093(3) 0.13956(16) 0.0406(15) Uani 1 1 d . . .
H3A H 0.4941 0.7092 0.1616 0.049 Uiso 1 1 calc R . .
C4A C 0.3621(6) 0.6763(3) 0.12553(15) 0.0412(15) Uani 1 1 d . . .
H4A H 0.3004 0.6496 0.1361 0.049 Uiso 1 1 calc R . .
C5A C 0.3649(7) 0.6921(3) 0.08920(15) 0.0430(15) Uani 1 1 d . . .
H5A H 0.3141 0.6632 0.0743 0.052 Uiso 1 1 calc R . .
C6A C 0.3259(7) 0.7628(3) 0.08945(15) 0.0460(17) Uani 1 1 d . . .
H6A H 0.2459 0.7807 0.0811 0.055 Uiso 1 1 calc R . .
C7A C 0.4312(7) 0.7960(3) 0.10431(16) 0.0478(17) Uani 1 1 d . . .
H7A H 0.4361 0.8406 0.1084 0.057 Uiso 1 1 calc R . .
C8A C 0.5367(7) 0.7454(3) 0.11251(18) 0.0517(18) Uani 1 1 d . . .
H8A H 0.6293 0.7608 0.1167 0.062 Uiso 1 1 calc R . .
C9A C 0.5150(7) 0.6974(3) 0.08453(18) 0.0514(18) Uani 1 1 d . . .
H9A1 H 0.5380 0.7155 0.0635 0.062 Uiso 1 1 calc R . .
H9A2 H 0.5619 0.6564 0.0881 0.062 Uiso 1 1 calc R . .
N1A N 0.1598(5) 0.8470(2) 0.13940(12) 0.0360(12) Uani 1 1 d . . .
C11A C 0.1902(5) 0.9008(3) 0.11965(14) 0.0309(13) Uani 1 1 d . . .
C12A C 0.2977(6) 0.9403(3) 0.12744(17) 0.0463(16) Uani 1 1 d . . .
H12A H 0.3482 0.9324 0.1464 0.056 Uiso 1 1 calc R . .
C13A C 0.3324(7) 0.9921(3) 0.10725(19) 0.0548(19) Uani 1 1 d . . .
H13A H 0.4051 1.0190 0.1128 0.066 Uiso 1 1 calc R . .
C14A C 0.2586(8) 1.0029(4) 0.0793(2) 0.065(2) Uani 1 1 d . . .
H14A H 0.2817 1.0372 0.0657 0.077 Uiso 1 1 calc R . .
C15A C 0.1525(7) 0.9644(4) 0.07131(17) 0.0535(18) Uani 1 1 d . . .
H15A H 0.1025 0.9725 0.0522 0.064 Uiso 1 1 calc R . .
C16A C 0.1183(6) 0.9137(3) 0.09110(15) 0.0410(15) Uani 1 1 d . . .
H16A H 0.0451 0.8873 0.0853 0.049 Uiso 1 1 calc R . .
N2A N 0.2448(5) 0.7447(2) 0.18932(11) 0.0343(11) Uani 1 1 d . . .
C21A C 0.2415(6) 0.6787(3) 0.19939(13) 0.0323(13) Uani 1 1 d . . .
C22A C 0.3281(7) 0.6553(3) 0.22333(16) 0.0490(17) Uani 1 1 d . . .
H22A H 0.3928 0.6828 0.2328 0.059 Uiso 1 1 calc R . .
C23A C 0.3194(10) 0.5915(4) 0.2333(2) 0.074(3) Uani 1 1 d . . .
H23A H 0.3767 0.5764 0.2500 0.089 Uiso 1 1 calc R . .
C24A C 0.2270(10) 0.5501(4) 0.2190(2) 0.076(3) Uani 1 1 d . . .
H24A H 0.2212 0.5069 0.2257 0.091 Uiso 1 1 calc R . .
C25A C 0.1439(9) 0.5732(3) 0.19483(19) 0.062(2) Uani 1 1 d . . .
H25A H 0.0813 0.5453 0.1848 0.075 Uiso 1 1 calc R . .
C26A C 0.1510(7) 0.6358(3) 0.18512(16) 0.0449(16) Uani 1 1 d . . .
H26A H 0.0935 0.6503 0.1684 0.054 Uiso 1 1 calc R . .
P1A P 0.02836(14) 0.84244(7) 0.16100(3) 0.0308(3) Uani 1 1 d . . .
C31A C -0.0571(5) 0.7677(3) 0.15069(13) 0.0314(13) Uani 1 1 d . . .
C32A C -0.0408(6) 0.7382(3) 0.12110(14) 0.0394(14) Uani 1 1 d . . .
H32A H 0.0118 0.7582 0.1054 0.047 Uiso 1 1 calc R . .
C33A C -0.1012(7) 0.6790(4) 0.11428(17) 0.0486(17) Uani 1 1 d . . .
H33A H -0.0902 0.6594 0.0940 0.058 Uiso 1 1 calc R . .
C34A C -0.1771(7) 0.6494(3) 0.13748(18) 0.0506(18) Uani 1 1 d . . .
H34A H -0.2150 0.6087 0.1333 0.061 Uiso 1 1 calc R . .
C35A C -0.1978(6) 0.6788(3) 0.16662(17) 0.0473(17) Uani 1 1 d . . .
H35A H -0.2522 0.6588 0.1820 0.057 Uiso 1 1 calc R . .
C36A C -0.1388(6) 0.7379(3) 0.17359(16) 0.0417(15) Uani 1 1 d . . .
H36A H -0.1536 0.7580 0.1936 0.050 Uiso 1 1 calc R . .
C41A C -0.0904(6) 0.9068(3) 0.15363(14) 0.0346(13) Uani 1 1 d . . .
C42A C -0.0664(6) 0.9671(3) 0.16747(17) 0.0456(16) Uani 1 1 d . . .
H42A H 0.0111 0.9736 0.1803 0.055 Uiso 1 1 calc R . .
C43A C -0.1549(8) 1.0173(4) 0.1625(2) 0.061(2) Uani 1 1 d . . .
H43A H -0.1387 1.0576 0.1723 0.073 Uiso 1 1 calc R . .
C44A C -0.2679(7) 1.0083(4) 0.14307(18) 0.0542(19) Uani 1 1 d . . .
H44A H -0.3283 1.0424 0.1395 0.065 Uiso 1 1 calc R . .
C45A C -0.2913(7) 0.9499(4) 0.12912(18) 0.057(2) Uani 1 1 d . . .
H45A H -0.3677 0.9442 0.1158 0.068 Uiso 1 1 calc R . .
C46A C -0.2043(6) 0.8985(4) 0.13420(16) 0.0451(16) Uani 1 1 d . . .
H46A H -0.2223 0.8583 0.1245 0.054 Uiso 1 1 calc R . .
P2A P 0.21561(14) 0.80290(7) 0.21355(3) 0.0304(3) Uani 1 1 d . . .
C51A C 0.1997(6) 0.7770(3) 0.25515(14) 0.0349(13) Uani 1 1 d . . .
C52A C 0.3012(7) 0.7877(4) 0.27820(15) 0.0492(17) Uani 1 1 d . . .
H52A H 0.3764 0.8127 0.2729 0.059 Uiso 1 1 calc R . .
C53A C 0.2910(8) 0.7615(4) 0.30897(16) 0.0558(19) Uani 1 1 d . . .
H53A H 0.3599 0.7681 0.3244 0.067 Uiso 1 1 calc R . .
C54A C 0.1802(8) 0.7259(4) 0.31684(17) 0.0571(19) Uani 1 1 d . . .
H54A H 0.1733 0.7082 0.3377 0.069 Uiso 1 1 calc R . .
C55A C 0.0797(8) 0.7163(4) 0.29433(16) 0.0537(18) Uani 1 1 d . . .
H55A H 0.0039 0.6921 0.2999 0.064 Uiso 1 1 calc R . .
C56A C 0.0885(6) 0.7415(3) 0.26384(15) 0.0404(15) Uani 1 1 d . . .
H56A H 0.0186 0.7345 0.2487 0.048 Uiso 1 1 calc R . .
C61A C 0.3574(6) 0.8572(3) 0.21329(14) 0.0349(14) Uani 1 1 d . . .
C62A C 0.4831(6) 0.8363(4) 0.20528(16) 0.0469(17) Uani 1 1 d . . .
H62A H 0.4949 0.7935 0.1983 0.056 Uiso 1 1 calc R . .
C63A C 0.5922(7) 0.8769(4) 0.20731(18) 0.0557(19) Uani 1 1 d . . .
H63A H 0.6774 0.8617 0.2017 0.067 Uiso 1 1 calc R . .
C64A C 0.5771(7) 0.9390(4) 0.21742(17) 0.0534(19) Uani 1 1 d . . .
H64A H 0.6517 0.9666 0.2192 0.064 Uiso 1 1 calc R . .
C65A C 0.4526(8) 0.9606(4) 0.2249(2) 0.065(2) Uani 1 1 d . . .
H65A H 0.4420 1.0036 0.2315 0.078 Uiso 1 1 calc R . .
C66A C 0.3417(7) 0.9211(3) 0.22296(19) 0.0524(18) Uani 1 1 d . . .
H66A H 0.2566 0.9371 0.2281 0.063 Uiso 1 1 calc R . .
C71A C 0.2179(11) 0.9555(6) 0.3265(3) 0.095(3) Uani 1 1 d . . .
C72A C 0.2769(11) 0.9452(6) 0.3576(2) 0.088(3) Uani 1 1 d . . .
H72A H 0.2408 0.9145 0.3717 0.105 Uiso 1 1 calc R . .
C73A C 0.3823(13) 0.9791(7) 0.3665(3) 0.114(4) Uani 1 1 d . . .
H73A H 0.4161 0.9725 0.3876 0.137 Uiso 1 1 calc R . .
C74A C 0.4527(12) 1.0266(6) 0.3464(4) 0.104(4) Uani 1 1 d . . .
H74A H 0.5287 1.0503 0.3530 0.124 Uiso 1 1 calc R . .
C75A C 0.3940(16) 1.0310(7) 0.3180(4) 0.135(5) Uani 1 1 d . . .
H75A H 0.4332 1.0594 0.3031 0.163 Uiso 1 1 calc R . .
C76A C 0.2775(11) 0.9977(5) 0.3070(2) 0.079(3) Uani 1 1 d . . .
H76A H 0.2423 1.0053 0.2861 0.095 Uiso 1 1 calc R . .
C77A C 0.1085(11) 0.9181(6) 0.3170(3) 0.126(5) Uani 1 1 d . . .
H77A H 0.0263 0.9402 0.3225 0.189 Uiso 1 1 calc R . .
H77B H 0.1124 0.8769 0.3281 0.189 Uiso 1 1 calc R . .
H77C H 0.1103 0.9112 0.2938 0.189 Uiso 1 1 calc R . .
Rh1B Rh 0.16944(4) 0.32002(2) 0.022584(10) 0.03184(13) Uani 1 1 d . . .
C1B C 0.4030(6) 0.2388(3) 0.08347(14) 0.0364(14) Uani 1 1 d . . .
C2B C 0.4858(7) 0.2044(4) 0.10482(16) 0.0469(16) Uani 1 1 d . . .
N3B N 0.5560(7) 0.1757(4) 0.12255(16) 0.083(2) Uani 1 1 d . . .
C3B C 0.1338(7) 0.3265(4) -0.02820(15) 0.0483(17) Uani 1 1 d . . .
H3B H 0.2138 0.3089 -0.0360 0.058 Uiso 1 1 calc R . .
C4B C 0.0295(7) 0.2933(3) -0.01434(16) 0.0470(17) Uani 1 1 d . . .
H4B H 0.0246 0.2485 -0.0109 0.056 Uiso 1 1 calc R . .
C5B C -0.0760(6) 0.3432(3) -0.00568(16) 0.0457(16) Uani 1 1 d . . .
H5B H -0.1677 0.3271 -0.0017 0.055 Uiso 1 1 calc R . .
C6B C -0.0054(6) 0.3792(3) 0.02201(16) 0.0424(16) Uani 1 1 d . . .
H6B H -0.0286 0.3791 0.0439 0.051 Uiso 1 1 calc R . .
C7B C 0.1005(6) 0.4122(3) 0.00807(16) 0.0437(16) Uani 1 1 d . . .
H7B H 0.1642 0.4382 0.0189 0.052 Uiso 1 1 calc R . .
C8B C 0.0930(7) 0.3978(4) -0.02831(16) 0.0504(17) Uani 1 1 d . . .
H8B H 0.1415 0.4272 -0.0429 0.060 Uiso 1 1 calc R . .
C9B C -0.0599(7) 0.3917(4) -0.03327(17) 0.0539(19) Uani 1 1 d . . .
H9B1 H -0.1074 0.4323 -0.0295 0.065 Uiso 1 1 calc R . .
H9B2 H -0.0853 0.3739 -0.0545 0.065 Uiso 1 1 calc R . .
N1B N 0.2279(5) 0.3391(2) 0.07150(11) 0.0319(11) Uani 1 1 d . . .
C11B C 0.2092(6) 0.4020(3) 0.08310(13) 0.0324(13) Uani 1 1 d . . .
C12B C 0.3001(6) 0.4500(3) 0.07524(15) 0.0408(15) Uani 1 1 d . . .
H12B H 0.3748 0.4400 0.0627 0.049 Uiso 1 1 calc R . .
C13B C 0.2812(7) 0.5122(3) 0.08571(16) 0.0445(16) Uani 1 1 d . . .
H13B H 0.3440 0.5441 0.0804 0.053 Uiso 1 1 calc R . .
C14B C 0.1729(7) 0.5286(3) 0.10376(16) 0.0465(16) Uani 1 1 d . . .
H14B H 0.1617 0.5712 0.1109 0.056 Uiso 1 1 calc R . .
C15B C 0.0812(7) 0.4821(3) 0.11123(16) 0.0472(16) Uani 1 1 d . . .
H15B H 0.0054 0.4930 0.1232 0.057 Uiso 1 1 calc R . .
C16B C 0.0993(7) 0.4194(3) 0.10125(15) 0.0439(16) Uani 1 1 d . . .
H16B H 0.0361 0.3878 0.1068 0.053 Uiso 1 1 calc R . .
N2B N 0.3035(5) 0.2418(2) 0.01977(12) 0.0365(12) Uani 1 1 d . . .
C21B C 0.2636(6) 0.1856(3) 0.00291(14) 0.0337(13) Uani 1 1 d . . .
C22B C 0.1598(6) 0.1484(3) 0.01296(16) 0.0436(15) Uani 1 1 d . . .
H22B H 0.1160 0.1590 0.0322 0.052 Uiso 1 1 calc R . .
C23B C 0.1170(8) 0.0942(4) -0.0050(2) 0.062(2) Uani 1 1 d . . .
H23B H 0.0448 0.0693 0.0022 0.074 Uiso 1 1 calc R . .
C24B C 0.1800(9) 0.0775(4) -0.0329(2) 0.068(2) Uani 1 1 d . . .
H24B H 0.1521 0.0413 -0.0450 0.081 Uiso 1 1 calc R . .
C25B C 0.2842(9) 0.1148(4) -0.0429(2) 0.069(2) Uani 1 1 d . . .
H25B H 0.3281 0.1039 -0.0621 0.083 Uiso 1 1 calc R . .
C26B C 0.3266(7) 0.1678(3) -0.02567(16) 0.0499(17) Uani 1 1 d . . .
H26B H 0.3989 0.1924 -0.0332 0.060 Uiso 1 1 calc R . .
P1B P 0.25894(14) 0.27877(7) 0.09554(3) 0.0301(3) Uani 1 1 d . . .
C31B C 0.2838(6) 0.3059(3) 0.13642(13) 0.0317(13) Uani 1 1 d . . .
C32B C 0.1845(6) 0.2977(3) 0.15947(15) 0.0437(16) Uani 1 1 d . . .
H32B H 0.1072 0.2736 0.1545 0.052 Uiso 1 1 calc R . .
C33B C 0.2010(7) 0.3257(4) 0.18999(16) 0.0533(18) Uani 1 1 d . . .
H33B H 0.1338 0.3207 0.2054 0.064 Uiso 1 1 calc R . .
C34B C 0.3138(7) 0.3601(3) 0.19768(15) 0.0487(17) Uani 1 1 d . . .
H34B H 0.3235 0.3792 0.2182 0.058 Uiso 1 1 calc R . .
C35B C 0.4138(7) 0.3670(3) 0.17515(15) 0.0492(17) Uani 1 1 d . . .
H35B H 0.4928 0.3894 0.1807 0.059 Uiso 1 1 calc R . .
C36B C 0.3979(6) 0.3410(3) 0.14457(15) 0.0429(15) Uani 1 1 d . . .
H36B H 0.4648 0.3472 0.1292 0.051 Uiso 1 1 calc R . .
C41B C 0.1182(6) 0.2238(3) 0.09575(14) 0.0345(13) Uani 1 1 d . . .
C42B C 0.1343(7) 0.1617(3) 0.10712(17) 0.0482(17) Uani 1 1 d . . .
H42B H 0.2187 0.1480 0.1150 0.058 Uiso 1 1 calc R . .
C43B C 0.0268(8) 0.1193(4) 0.1071(2) 0.065(2) Uani 1 1 d . . .
H43B H 0.0388 0.0768 0.1145 0.078 Uiso 1 1 calc R . .
C44B C -0.0976(8) 0.1394(4) 0.0961(2) 0.063(2) Uani 1 1 d . . .
H44B H -0.1706 0.1107 0.0962 0.076 Uiso 1 1 calc R . .
C45B C -0.1143(7) 0.2007(4) 0.08505(17) 0.0537(19) Uani 1 1 d . . .
H45B H -0.1993 0.2143 0.0777 0.064 Uiso 1 1 calc R . .
C46B C -0.0083(6) 0.2431(3) 0.08458(16) 0.0444(16) Uani 1 1 d . . .
H46B H -0.0212 0.2853 0.0767 0.053 Uiso 1 1 calc R . .
P2B P 0.43679(14) 0.24449(7) 0.04238(3) 0.0303(3) Uani 1 1 d . . .
C51B C 0.5194(6) 0.3203(3) 0.03385(14) 0.0328(13) Uani 1 1 d . . .
C52B C 0.6091(6) 0.3476(3) 0.05684(16) 0.0413(15) Uani 1 1 d . . .
H52B H 0.6263 0.3263 0.0766 0.050 Uiso 1 1 calc R . .
C53B C 0.6713(6) 0.4051(4) 0.05048(19) 0.0520(18) Uani 1 1 d . . .
H53B H 0.7314 0.4228 0.0658 0.062 Uiso 1 1 calc R . .
C54B C 0.6469(8) 0.4368(4) 0.0221(2) 0.060(2) Uani 1 1 d . . .
H54B H 0.6897 0.4764 0.0181 0.071 Uiso 1 1 calc R . .
C55B C 0.5598(8) 0.4113(4) -0.00066(19) 0.0556(19) Uani 1 1 d . . .
H55B H 0.5433 0.4332 -0.0202 0.067 Uiso 1 1 calc R . .
C56B C 0.4966(6) 0.3532(3) 0.00537(16) 0.0415(15) Uani 1 1 d . . .
H56B H 0.4370 0.3360 -0.0102 0.050 Uiso 1 1 calc R . .
C61B C 0.5513(6) 0.1814(3) 0.03143(14) 0.0345(13) Uani 1 1 d . . .
C62B C 0.6502(7) 0.1912(4) 0.00909(17) 0.0515(18) Uani 1 1 d . . .
H62B H 0.6670 0.2332 0.0017 0.062 Uiso 1 1 calc R . .
C63B C 0.7244(8) 0.1409(4) -0.0025(2) 0.065(2) Uani 1 1 d . . .
H63B H 0.7916 0.1487 -0.0177 0.078 Uiso 1 1 calc R . .
C64B C 0.7005(9) 0.0787(4) 0.0081(2) 0.073(3) Uani 1 1 d . . .
H64B H 0.7505 0.0440 0.0001 0.087 Uiso 1 1 calc R . .
C65B C 0.6012(8) 0.0681(4) 0.0309(2) 0.063(2) Uani 1 1 d . . .
H65B H 0.5844 0.0262 0.0384 0.075 Uiso 1 1 calc R . .
C66B C 0.5284(7) 0.1191(3) 0.04230(17) 0.0471(16) Uani 1 1 d . . .
H66B H 0.4620 0.1118 0.0577 0.057 Uiso 1 1 calc R . .
C71B C 0.1815(16) 0.0992(8) 0.2251(4) 0.096(7) Uiso 0.468(16) 1 d PGD A 1
C72B C 0.232(2) 0.0791(9) 0.1956(4) 0.082(9) Uiso 0.468(16) 1 d PGD A 1
H72B H 0.1922 0.0440 0.1846 0.098 Uiso 0.468(16) 1 calc PR A 1
C73B C 0.340(2) 0.1110(11) 0.1823(4) 0.113(14) Uiso 0.468(16) 1 d PG A 1
H73B H 0.3741 0.0975 0.1624 0.136 Uiso 0.468(16) 1 calc PR A 1
C74B C 0.3986(19) 0.1629(10) 0.1985(5) 0.123(10) Uiso 0.468(16) 1 d PG A 1
H74B H 0.4720 0.1844 0.1896 0.148 Uiso 0.468(16) 1 calc PR A 1
C75B C 0.3484(17) 0.1829(8) 0.2280(4) 0.092(7) Uiso 0.468(16) 1 d PG A 1
H75B H 0.3879 0.2180 0.2390 0.110 Uiso 0.468(16) 1 calc PR A 1
C76B C 0.2399(17) 0.1511(8) 0.2413(3) 0.081(6) Uiso 0.468(16) 1 d PGD A 1
H76B H 0.2060 0.1646 0.2613 0.097 Uiso 0.468(16) 1 calc PR A 1
C77B C 0.064(2) 0.0700(12) 0.2374(6) 0.126(11) Uiso 0.468(16) 1 d PD A 1
H77D H 0.0405 0.0905 0.2577 0.189 Uiso 0.468(16) 1 calc PR A 1
H77E H 0.0797 0.0244 0.2411 0.189 Uiso 0.468(16) 1 calc PR A 1
H77F H -0.0097 0.0753 0.2219 0.189 Uiso 0.468(16) 1 calc PR A 1
C71C C 0.2873(13) 0.1682(6) 0.2354(3) 0.067(5) Uiso 0.532(16) 1 d PGD A 2
C72C C 0.1834(12) 0.1266(6) 0.2431(2) 0.066(5) Uiso 0.532(16) 1 d PGD A 2
H72C H 0.1379 0.1317 0.2627 0.079 Uiso 0.532(16) 1 calc PR A 2
C73C C 0.1468(13) 0.0773(6) 0.2219(3) 0.072(5) Uiso 0.532(16) 1 d PG A 2
H73C H 0.0765 0.0492 0.2271 0.086 Uiso 0.532(16) 1 calc PR A 2
C74C C 0.2141(18) 0.0697(8) 0.1930(3) 0.110(11) Uiso 0.532(16) 1 d PG A 2
H74C H 0.1893 0.0364 0.1787 0.132 Uiso 0.532(16) 1 calc PR A 2
C75C C 0.3180(18) 0.1113(9) 0.1853(3) 0.088(9) Uiso 0.532(16) 1 d PG A 2
H75C H 0.3635 0.1061 0.1658 0.105 Uiso 0.532(16) 1 calc PR A 2
C76C C 0.3546(13) 0.1605(7) 0.2065(3) 0.075(5) Uiso 0.532(16) 1 d PGD A 2
H76C H 0.4248 0.1887 0.2013 0.090 Uiso 0.532(16) 1 calc PR A 2
C77C C 0.321(2) 0.2233(10) 0.2546(5) 0.118(9) Uiso 0.532(16) 1 d PD A 2
H77G H 0.3817 0.2508 0.2428 0.176 Uiso 0.532(16) 1 calc PR A 2
H77H H 0.3642 0.2095 0.2746 0.176 Uiso 0.532(16) 1 calc PR A 2
H77I H 0.2401 0.2471 0.2594 0.176 Uiso 0.532(16) 1 calc PR A 2

loop_
_atom_site_aniso_label
_atom_site_aniso_U_11
_atom_site_aniso_U_22
_atom_site_aniso_U_33
_atom_site_aniso_U_23
_atom_site_aniso_U_13
_atom_site_aniso_U_12
Rh1A 0.0327(2) 0.0304(2) 0.0329(2) 0.00119(19) 0.00268(17) 0.00152(19)
C1A 0.031(3) 0.042(4) 0.034(3) 0.001(3) 0.000(2) -0.001(3)
C2A 0.040(4) 0.044(4) 0.030(3) 0.004(3) -0.004(3) 0.005(3)
N3A 0.070(4) 0.078(5) 0.039(3) 0.002(3) 0.004(3) 0.033(4)
C3A 0.042(4) 0.038(4) 0.042(4) -0.010(3) 0.002(3) 0.001(3)
C4A 0.041(4) 0.043(4) 0.040(3) -0.004(3) 0.007(3) 0.001(3)
C5A 0.052(4) 0.040(4) 0.036(3) -0.007(3) 0.001(3) 0.001(3)
C6A 0.048(4) 0.051(4) 0.040(3) 0.002(3) 0.018(3) 0.018(3)
C7A 0.056(4) 0.039(4) 0.050(4) 0.000(3) 0.017(3) 0.001(3)
C8A 0.047(4) 0.042(4) 0.067(5) -0.006(3) 0.013(3) -0.009(3)
C9A 0.057(4) 0.040(4) 0.058(4) -0.009(3) 0.022(3) 0.005(3)
N1A 0.035(3) 0.037(3) 0.036(3) 0.009(2) 0.010(2) 0.009(2)
C11A 0.028(3) 0.030(3) 0.036(3) 0.004(2) 0.007(2) 0.007(2)
C12A 0.039(4) 0.045(4) 0.055(4) -0.002(3) -0.004(3) 0.001(3)
C13A 0.048(4) 0.042(4) 0.075(5) -0.001(4) 0.006(4) -0.012(3)
C14A 0.059(5) 0.055(5) 0.080(6) 0.029(4) 0.009(4) -0.001(4)
C15A 0.058(5) 0.055(5) 0.048(4) 0.015(4) -0.005(3) -0.001(4)
C16A 0.044(4) 0.038(4) 0.041(3) 0.005(3) -0.002(3) -0.005(3)
N2A 0.039(3) 0.032(3) 0.032(3) 0.005(2) 0.005(2) -0.003(2)
C21A 0.037(3) 0.030(3) 0.030(3) 0.003(3) 0.000(2) 0.003(3)
C22A 0.056(4) 0.044(4) 0.047(4) 0.004(3) -0.012(3) 0.013(3)
C23A 0.111(7) 0.047(5) 0.064(5) 0.011(4) -0.024(5) 0.024(5)
C24A 0.137(8) 0.032(4) 0.060(5) 0.010(4) 0.007(5) 0.006(5)
C25A 0.091(6) 0.032(4) 0.063(5) 0.002(4) 0.002(4) -0.015(4)
C26A 0.049(4) 0.042(4) 0.044(4) 0.001(3) -0.007(3) 0.002(3)
P1A 0.0296(8) 0.0328(8) 0.0299(7) 0.0014(6) -0.0003(6) 0.0020(6)
C31A 0.030(3) 0.032(3) 0.032(3) 0.003(3) -0.007(2) 0.002(3)
C32A 0.044(4) 0.043(4) 0.031(3) 0.002(3) -0.005(3) 0.001(3)
C33A 0.051(4) 0.052(4) 0.042(4) -0.006(3) -0.008(3) 0.001(3)
C34A 0.052(4) 0.039(4) 0.061(5) -0.005(3) -0.016(4) -0.006(3)
C35A 0.038(4) 0.047(4) 0.057(4) 0.009(3) 0.000(3) -0.012(3)
C36A 0.038(3) 0.048(4) 0.039(3) 0.001(3) -0.003(3) -0.005(3)
C41A 0.033(3) 0.040(4) 0.031(3) 0.007(3) 0.002(2) 0.000(3)
C42A 0.036(4) 0.042(4) 0.058(4) 0.008(3) -0.005(3) -0.002(3)
C43A 0.067(5) 0.038(4) 0.077(5) 0.009(4) -0.003(4) 0.004(4)
C44A 0.048(4) 0.056(5) 0.059(4) 0.019(4) 0.003(3) 0.012(4)
C45A 0.049(4) 0.061(5) 0.059(5) -0.006(4) -0.012(3) 0.020(4)
C46A 0.040(4) 0.050(4) 0.046(4) -0.003(3) -0.006(3) 0.004(3)
P2A 0.0309(8) 0.0317(8) 0.0285(7) -0.0009(6) -0.0022(6) -0.0007(6)
C51A 0.038(3) 0.028(3) 0.039(3) 0.002(3) -0.002(3) 0.003(3)
C52A 0.046(4) 0.066(5) 0.035(3) 0.001(3) -0.007(3) -0.004(3)
C53A 0.058(5) 0.074(5) 0.035(4) 0.001(4) -0.014(3) -0.006(4)
C54A 0.072(5) 0.064(5) 0.035(4) 0.006(3) -0.001(3) 0.000(4)
C55A 0.063(5) 0.059(5) 0.040(4) 0.006(3) 0.004(3) -0.009(4)
C56A 0.038(3) 0.048(4) 0.035(3) 0.000(3) -0.003(3) -0.004(3)
C61A 0.033(3) 0.040(4) 0.031(3) 0.000(3) -0.007(2) -0.005(3)
C62A 0.037(4) 0.051(4) 0.053(4) -0.011(3) -0.002(3) -0.003(3)
C63A 0.036(4) 0.073(6) 0.059(4) -0.012(4) 0.009(3) -0.014(4)
C64A 0.053(4) 0.061(5) 0.046(4) -0.007(4) -0.005(3) -0.023(4)
C65A 0.063(5) 0.041(4) 0.090(6) -0.013(4) -0.001(4) -0.011(4)
C66A 0.035(4) 0.043(4) 0.080(5) -0.018(4) 0.005(3) -0.004(3)
C71A 0.085(7) 0.092(8) 0.109(9) -0.019(7) 0.023(7) 0.041(6)
C72A 0.088(7) 0.119(9) 0.055(5) -0.005(6) -0.006(5) 0.031(7)
C73A 0.091(9) 0.136(12) 0.115(10) 0.003(9) 0.013(8) 0.039(8)
C74A 0.093(8) 0.089(9) 0.129(11) -0.021(8) -0.012(8) 0.019(7)
C75A 0.129(12) 0.094(10) 0.185(17) 0.002(11) 0.053(11) 0.042(9)
C76A 0.097(8) 0.077(7) 0.063(6) 0.008(5) 0.013(5) 0.022(6)
C77A 0.080(7) 0.151(12) 0.147(11) -0.101(10) -0.010(7) 0.035(7)
Rh1B 0.0340(2) 0.0312(2) 0.0301(2) -0.00039(19) -0.00317(17) 0.00377(19)
C1B 0.036(3) 0.036(3) 0.036(3) 0.006(3) -0.001(3) 0.002(3)
C2B 0.044(4) 0.055(4) 0.042(4) 0.003(3) 0.005(3) 0.014(3)
N3B 0.078(5) 0.118(7) 0.054(4) 0.010(4) -0.005(4) 0.054(5)
C3B 0.046(4) 0.066(5) 0.032(3) 0.002(3) -0.013(3) 0.015(4)
C4B 0.049(4) 0.041(4) 0.050(4) -0.006(3) -0.015(3) 0.005(3)
C5B 0.036(4) 0.050(4) 0.051(4) -0.005(3) -0.001(3) 0.009(3)
C6B 0.042(4) 0.045(4) 0.040(3) -0.004(3) -0.004(3) 0.016(3)
C7B 0.042(4) 0.044(4) 0.045(4) 0.004(3) -0.010(3) 0.008(3)
C8B 0.053(4) 0.055(5) 0.043(4) 0.007(3) 0.000(3) 0.004(3)
C9B 0.053(4) 0.061(5) 0.047(4) -0.005(4) -0.012(3) 0.016(4)
N1B 0.036(3) 0.030(3) 0.030(2) 0.003(2) -0.002(2) -0.003(2)
C11B 0.038(3) 0.029(3) 0.030(3) -0.004(2) -0.004(2) 0.003(3)
C12B 0.037(3) 0.044(4) 0.041(3) 0.003(3) 0.004(3) -0.004(3)
C13B 0.051(4) 0.030(4) 0.053(4) -0.007(3) 0.002(3) -0.011(3)
C14B 0.055(4) 0.037(4) 0.047(4) -0.005(3) -0.008(3) 0.006(3)
C15B 0.053(4) 0.041(4) 0.048(4) -0.009(3) 0.010(3) 0.006(3)
C16B 0.047(4) 0.041(4) 0.045(4) -0.002(3) 0.008(3) -0.001(3)
N2B 0.040(3) 0.032(3) 0.037(3) -0.006(2) -0.007(2) 0.003(2)
C21B 0.032(3) 0.037(3) 0.032(3) -0.002(3) -0.005(2) 0.004(3)
C22B 0.041(4) 0.041(4) 0.049(4) 0.002(3) 0.001(3) 0.005(3)
C23B 0.049(4) 0.037(4) 0.100(7) 0.001(4) -0.014(4) -0.008(3)
C24B 0.078(6) 0.045(5) 0.080(6) -0.025(4) -0.034(5) 0.016(4)
C25B 0.082(6) 0.069(6) 0.056(5) -0.030(4) -0.007(4) 0.013(5)
C26B 0.062(4) 0.046(4) 0.042(4) -0.009(3) -0.004(3) 0.003(3)
P1B 0.0316(8) 0.0313(8) 0.0273(7) 0.0018(6) 0.0011(6) 0.0005(6)
C31B 0.033(3) 0.031(3) 0.031(3) 0.005(2) -0.001(2) 0.001(3)
C32B 0.041(4) 0.056(4) 0.035(3) 0.000(3) 0.006(3) -0.009(3)
C33B 0.055(4) 0.072(5) 0.033(3) -0.008(3) 0.005(3) -0.003(4)
C34B 0.062(5) 0.055(5) 0.029(3) -0.002(3) 0.000(3) 0.006(4)
C35B 0.060(4) 0.049(4) 0.038(4) -0.005(3) -0.008(3) -0.012(3)
C36B 0.042(4) 0.049(4) 0.038(3) -0.003(3) 0.006(3) -0.005(3)
C41B 0.035(3) 0.039(4) 0.030(3) -0.007(3) 0.009(2) -0.001(3)
C42B 0.039(4) 0.041(4) 0.065(5) 0.012(3) 0.008(3) -0.002(3)
C43B 0.070(5) 0.036(4) 0.088(6) 0.020(4) 0.010(4) -0.008(4)
C44B 0.052(5) 0.065(6) 0.074(5) 0.005(4) 0.008(4) -0.028(4)
C45B 0.043(4) 0.062(5) 0.056(4) 0.009(4) -0.003(3) -0.014(4)
C46B 0.039(4) 0.042(4) 0.053(4) 0.009(3) -0.003(3) 0.001(3)
P2B 0.0302(8) 0.0295(8) 0.0311(7) 0.0015(6) 0.0006(6) 0.0026(6)
C51B 0.036(3) 0.029(3) 0.034(3) 0.000(3) 0.006(2) -0.001(3)
C52B 0.033(3) 0.047(4) 0.045(4) -0.005(3) 0.009(3) -0.002(3)
C53B 0.033(4) 0.054(5) 0.070(5) -0.016(4) 0.012(3) -0.011(3)
C54B 0.057(5) 0.037(4) 0.085(6) 0.006(4) 0.023(4) -0.007(4)
C55B 0.064(5) 0.044(4) 0.060(5) 0.016(4) 0.021(4) 0.010(4)
C56B 0.039(3) 0.041(4) 0.045(4) 0.009(3) 0.005(3) 0.001(3)
C61B 0.032(3) 0.035(3) 0.036(3) -0.003(3) 0.002(2) -0.002(3)
C62B 0.050(4) 0.047(4) 0.058(4) 0.010(3) 0.014(3) 0.011(3)
C63B 0.065(5) 0.060(5) 0.070(5) 0.005(4) 0.032(4) 0.027(4)
C64B 0.084(6) 0.048(5) 0.087(6) 0.002(4) 0.024(5) 0.036(4)
C65B 0.079(6) 0.035(4) 0.075(5) 0.005(4) 0.016(4) 0.013(4)
C66B 0.050(4) 0.039(4) 0.053(4) 0.002(3) 0.010(3) 0.003(3)

loop_
_atom_type_symbol
_atom_type_description
_atom_type_scat_dispersion_real
_atom_type_scat_dispersion_imag
_atom_type_scat_source
C C 0.0181 0.0091 'International Tables Vol C Tables 4.2.6.8 and 6.1.1.4'
H H 0.0000 0.0000 'International Tables Vol C Tables 4.2.6.8 and 6.1.1.4'
N N 0.0311 0.0180 'International Tables Vol C Tables 4.2.6.8 and 6.1.1.4'
P P 0.2955 0.4335 'International Tables Vol C Tables 4.2.6.8 and 6.1.1.4'
Rh Rh 0.0927 3.6045 'International Tables Vol C Tables 4.2.6.8 and 6.1.1.4'

loop_
_geom_angle_atom_site_label_1
_geom_angle_atom_site_label_2
_geom_angle_atom_site_label_3
_geom_angle
_geom_angle_site_symmetry_1
_geom_angle_site_symmetry_3
_geom_angle_publ_flag
C4A Rh1A C3A 38.2(2) . . ?
C4A Rh1A N1A 153.4(2) . . ?
C3A Rh1A N1A 163.8(2) . . ?
C4A Rh1A C7A 80.0(3) . . ?
C3A Rh1A C7A 66.8(3) . . ?
N1A Rh1A C7A 100.5(2) . . ?
C4A Rh1A N2A 99.2(2) . . ?
C3A Rh1A N2A 95.6(2) . . ?
N1A Rh1A N2A 92.20(18) . . ?
C7A Rh1A N2A 152.7(2) . . ?
C4A Rh1A C6A 67.2(2) . . ?
C3A Rh1A C6A 79.5(2) . . ?
N1A Rh1A C6A 96.7(2) . . ?
C7A Rh1A C6A 37.9(3) . . ?
N2A Rh1A C6A 163.6(2) . . ?
C2A C1A P1A 122.4(4) . . ?
C2A C1A P2A 121.8(4) . . ?
P1A C1A P2A 115.8(3) . . ?
N3A C2A C1A 178.0(7) . . ?
C4A C3A C8A 106.6(6) . . ?
C4A C3A Rh1A 70.5(4) . . ?
C8A C3A Rh1A 96.4(4) . . ?
C3A C4A C5A 106.1(6) . . ?
C3A C4A Rh1A 71.3(4) . . ?
C5A C4A Rh1A 96.3(4) . . ?
C6A C5A C9A 100.6(5) . . ?
C6A C5A C4A 101.0(5) . . ?
C9A C5A C4A 100.1(5) . . ?
C7A C6A C5A 106.9(6) . . ?
C7A C6A Rh1A 70.4(4) . . ?
C5A C6A Rh1A 95.4(4) . . ?
C6A C7A C8A 105.7(6) . . ?
C6A C7A Rh1A 71.7(4) . . ?
C8A C7A Rh1A 95.8(4) . . ?
C3A C8A C7A 100.9(5) . . ?
C3A C8A C9A 100.1(5) . . ?
C7A C8A C9A 101.1(6) . . ?
C5A C9A C8A 94.4(5) . . ?
C11A N1A P1A 123.5(4) . . ?
C11A N1A Rh1A 118.8(3) . . ?
P1A N1A Rh1A 117.7(3) . . ?
C12A C11A C16A 117.9(6) . . ?
C12A C11A N1A 120.3(5) . . ?
C16A C11A N1A 121.7(5) . . ?
C11A C12A C13A 120.8(6) . . ?
C14A C13A C12A 119.2(7) . . ?
C15A C14A C13A 120.8(7) . . ?
C14A C15A C16A 120.1(7) . . ?
C15A C16A C11A 121.2(6) . . ?
C21A N2A P2A 122.3(4) . . ?
C21A N2A Rh1A 119.7(4) . . ?
P2A N2A Rh1A 118.0(3) . . ?
C22A C21A C26A 118.0(6) . . ?
C22A C21A N2A 121.6(6) . . ?
C26A C21A N2A 120.4(5) . . ?
C23A C22A C21A 120.2(7) . . ?
C24A C23A C22A 120.5(7) . . ?
C25A C24A C23A 118.9(7) . . ?
C26A C25A C24A 120.9(7) . . ?
C25A C26A C21A 121.5(6) . . ?
N1A P1A C1A 111.6(3) . . ?
N1A P1A C41A 113.8(3) . . ?
C1A P1A C41A 107.1(3) . . ?
N1A P1A C31A 107.7(3) . . ?
C1A P1A C31A 109.8(3) . . ?
C41A P1A C31A 106.7(3) . . ?
C32A C31A C36A 118.8(6) . . ?
C32A C31A P1A 121.6(5) . . ?
C36A C31A P1A 119.5(5) . . ?
C31A C32A C33A 120.8(6) . . ?
C34A C33A C32A 119.5(6) . . ?
C35A C34A C33A 120.5(7) . . ?
C34A C35A C36A 120.4(7) . . ?
C35A C36A C31A 119.8(6) . . ?
C46A C41A C42A 118.7(6) . . ?
C46A C41A P1A 122.2(5) . . ?
C42A C41A P1A 119.1(4) . . ?
C43A C42A C41A 120.8(6) . . ?
C42A C43A C44A 119.8(7) . . ?
C45A C44A C43A 119.9(7) . . ?
C44A C45A C46A 121.2(7) . . ?
C45A C46A C41A 119.7(7) . . ?
N2A P2A C1A 110.9(3) . . ?
N2A P2A C61A 108.3(3) . . ?
C1A P2A C61A 110.6(3) . . ?
N2A P2A C51A 113.0(3) . . ?
C1A P2A C51A 108.1(3) . . ?
C61A P2A C51A 105.8(3) . . ?
C56A C51A C52A 118.8(6) . . ?
C56A C51A P2A 119.3(4) . . ?
C52A C51A P2A 121.7(5) . . ?
C53A C52A C51A 119.9(7) . . ?
C54A C53A C52A 120.0(6) . . ?
C55A C54A C53A 120.0(7) . . ?
C56A C55A C54A 120.8(7) . . ?
C55A C56A C51A 120.5(6) . . ?
C62A C61A C66A 118.5(6) . . ?
C62A C61A P2A 121.5(5) . . ?
C66A C61A P2A 119.9(5) . . ?
C61A C62A C63A 121.1(7) . . ?
C64A C63A C62A 120.3(7) . . ?
C65A C64A C63A 119.1(7) . . ?
C64A C65A C66A 121.9(7) . . ?
C65A C66A C61A 119.1(7) . . ?
C76A C71A C77A 123.4(13) . . ?
C76A C71A C72A 117.5(12) . . ?
C77A C71A C72A 118.9(13) . . ?
C73A C72A C71A 119.3(13) . . ?
C72A C73A C74A 126.0(13) . . ?
C75A C74A C73A 110.1(13) . . ?
C74A C75A C76A 127.2(15) . . ?
C71A C76A C75A 119.8(12) . . ?
N2B Rh1B C7B 152.1(2) . . ?
N2B Rh1B C4B 99.7(2) . . ?
C7B Rh1B C4B 80.0(3) . . ?
N2B Rh1B C3B 95.1(2) . . ?
C7B Rh1B C3B 67.4(3) . . ?
C4B Rh1B C3B 37.9(3) . . ?
N2B Rh1B C6B 164.3(2) . . ?
C7B Rh1B C6B 38.3(3) . . ?
C4B Rh1B C6B 67.4(3) . . ?
C3B Rh1B C6B 80.3(3) . . ?
N2B Rh1B N1B 91.85(18) . . ?
C7B Rh1B N1B 100.6(2) . . ?
C4B Rh1B N1B 153.6(2) . . ?
C3B Rh1B N1B 164.3(2) . . ?
C6B Rh1B N1B 96.5(2) . . ?
C2B C1B P1B 123.0(5) . . ?
C2B C1B P2B 121.9(5) . . ?
P1B C1B P2B 115.0(3) . . ?
N3B C2B C1B 179.4(9) . . ?
C4B C3B C8B 106.3(6) . . ?
C4B C3B Rh1B 70.9(4) . . ?
C8B C3B Rh1B 95.9(4) . . ?
C3B C4B C5B 106.7(6) . . ?
C3B C4B Rh1B 71.2(4) . . ?
C5B C4B Rh1B 95.8(4) . . ?
C4B C5B C6B 101.4(5) . . ?
C4B C5B C9B 100.9(6) . . ?
C6B C5B C9B 100.6(6) . . ?
C7B C6B C5B 105.9(6) . . ?
C7B C6B Rh1B 70.1(4) . . ?
C5B C6B Rh1B 95.3(4) . . ?
C6B C7B C8B 106.6(6) . . ?
C6B C7B Rh1B 71.6(4) . . ?
C8B C7B Rh1B 96.4(4) . . ?
C3B C8B C7B 100.2(5) . . ?
C3B C8B C9B 100.6(6) . . ?
C7B C8B C9B 100.2(5) . . ?
C5B C9B C8B 94.1(5) . . ?
C11B N1B P1B 122.1(4) . . ?
C11B N1B Rh1B 117.5(3) . . ?
P1B N1B Rh1B 118.9(3) . . ?
C16B C11B C12B 117.7(6) . . ?
C16B C11B N1B 122.6(6) . . ?
C12B C11B N1B 119.7(5) . . ?
C13B C12B C11B 120.3(6) . . ?
C14B C13B C12B 121.3(6) . . ?
C13B C14B C15B 119.1(6) . . ?
C14B C15B C16B 120.3(6) . . ?
C15B C16B C11B 121.1(6) . . ?
C21B N2B P2B 122.5(4) . . ?
C21B N2B Rh1B 119.2(4) . . ?
P2B N2B Rh1B 117.4(3) . . ?
C22B C21B C26B 117.6(6) . . ?
C22B C21B N2B 121.8(6) . . ?
C26B C21B N2B 120.5(6) . . ?
C21B C22B C23B 121.0(7) . . ?
C24B C23B C22B 120.5(7) . . ?
C25B C24B C23B 118.4(7) . . ?
C24B C25B C26B 121.7(8) . . ?
C25B C26B C21B 120.8(7) . . ?
N1B P1B C1B 109.9(3) . . ?
N1B P1B C31B 110.9(3) . . ?
C1B P1B C31B 108.6(3) . . ?
N1B P1B C41B 110.4(3) . . ?
C1B P1B C41B 110.3(3) . . ?
C31B P1B C41B 106.7(3) . . ?
C36B C31B C32B 119.1(6) . . ?
C36B C31B P1B 119.4(4) . . ?
C32B C31B P1B 121.2(5) . . ?
C33B C32B C31B 119.6(6) . . ?
C34B C33B C32B 120.7(6) . . ?
C33B C34B C35B 119.9(6) . . ?
C36B C35B C34B 120.3(6) . . ?
C35B C36B C31B 120.4(6) . . ?
C42B C41B C46B 118.7(6) . . ?
C42B C41B P1B 120.3(5) . . ?
C46B C41B P1B 121.0(5) . . ?
C41B C42B C43B 120.4(6) . . ?
C44B C43B C42B 120.0(7) . . ?
C45B C44B C43B 119.8(7) . . ?
C44B C45B C46B 120.9(7) . . ?
C45B C46B C41B 120.2(6) . . ?
N2B P2B C1B 113.0(3) . . ?
N2B P2B C61B 110.5(3) . . ?
C1B P2B C61B 109.3(3) . . ?
N2B P2B C51B 106.9(3) . . ?
C1B P2B C51B 110.2(3) . . ?
C61B P2B C51B 106.7(3) . . ?
C56B C51B C52B 118.0(6) . . ?
C56B C51B P2B 121.8(5) . . ?
C52B C51B P2B 120.1(5) . . ?
C53B C52B C51B 120.2(6) . . ?
C54B C53B C52B 120.7(7) . . ?
C53B C54B C55B 120.2(7) . . ?
C54B C55B C56B 119.7(7) . . ?
C51B C56B C55B 121.1(7) . . ?
C62B C61B C66B 118.5(6) . . ?
C62B C61B P2B 121.8(5) . . ?
C66B C61B P2B 119.1(5) . . ?
C63B C62B C61B 121.4(7) . . ?
C62B C63B C64B 120.0(7) . . ?
C63B C64B C65B 119.2(7) . . ?
C66B C65B C64B 119.8(7) . . ?
C65B C66B C61B 121.0(7) . . ?
C72B C71B C76B 120.0 . . ?
C72B C71B C77B 120.0(8) . . ?
C76B C71B C77B 119.8(8) . . ?
C73B C72B C71B 120.0 . . ?
C72B C73B C74B 120.0 . . ?
C75B C74B C73B 120.0 . . ?
C74B C75B C76B 120.0 . . ?
C75B C76B C71B 120.0 . . ?
C72C C71C C76C 120.0 . . ?
C72C C71C C77C 122.6(7) . . ?
C76C C71C C77C 117.1(7) . . ?
C73C C72C C71C 120.0 . . ?
C72C C73C C74C 120.0 . . ?
C75C C74C C73C 120.0 . . ?
C76C C75C C74C 120.0 . . ?
C75C C76C C71C 120.0 . . ?

loop_
_geom_bond_atom_site_label_1
_geom_bond_atom_site_label_2
_geom_bond_distance
_geom_bond_site_symmetry_2
_geom_bond_publ_flag
Rh1A C4A 2.109(6) . ?
Rh1A C3A 2.120(6) . ?
Rh1A N1A 2.124(5) . ?
Rh1A C7A 2.131(6) . ?
Rh1A N2A 2.135(5) . ?
Rh1A C6A 2.148(6) . ?
C1A C2A 1.402(9) . ?
C1A P1A 1.741(6) . ?
C1A P2A 1.749(6) . ?
C2A N3A 1.144(8) . ?
C3A C4A 1.383(9) . ?
C3A C8A 1.517(9) . ?
C4A C5A 1.538(9) . ?
C5A C6A 1.517(9) . ?
C5A C9A 1.518(9) . ?
C6A C7A 1.390(10) . ?
C7A C8A 1.520(10) . ?
C8A C9A 1.539(10) . ?
N1A C11A 1.418(7) . ?
N1A P1A 1.603(5) . ?
C11A C12A 1.383(8) . ?
C11A C16A 1.396(8) . ?
C12A C13A 1.407(10) . ?
C13A C14A 1.376(10) . ?
C14A C15A 1.361(10) . ?
C15A C16A 1.379(9) . ?
N2A C21A 1.429(7) . ?
N2A P2A 1.599(5) . ?
C21A C22A 1.389(8) . ?
C21A C26A 1.392(8) . ?
C22A C23A 1.389(10) . ?
C23A C24A 1.386(12) . ?
C24A C25A 1.373(11) . ?
C25A C26A 1.361(9) . ?
P1A C41A 1.806(6) . ?
P1A C31A 1.816(6) . ?
C31A C32A 1.380(8) . ?
C31A C36A 1.404(8) . ?
C32A C33A 1.394(9) . ?
C33A C34A 1.377(10) . ?
C34A C35A 1.370(10) . ?
C35A C36A 1.387(9) . ?
C41A C46A 1.391(8) . ?
C41A C42A 1.394(9) . ?
C42A C43A 1.378(9) . ?
C43A C44A 1.385(10) . ?
C44A C45A 1.360(10) . ?
C45A C46A 1.387(9) . ?
P2A C61A 1.808(6) . ?
P2A C51A 1.811(6) . ?
C51A C56A 1.385(9) . ?
C51A C52A 1.396(8) . ?
C52A C53A 1.389(9) . ?
C53A C54A 1.373(10) . ?
C54A C55A 1.370(10) . ?
C55A C56A 1.369(9) . ?
C61A C62A 1.374(9) . ?
C61A C66A 1.394(9) . ?
C62A C63A 1.378(9) . ?
C63A C64A 1.363(10) . ?
C64A C65A 1.361(11) . ?
C65A C66A 1.377(10) . ?
C71A C76A 1.338(14) . ?
C71A C77A 1.390(15) . ?
C71A C72A 1.420(14) . ?
C72A C73A 1.311(15) . ?
C73A C74A 1.476(17) . ?
C74A C75A 1.305(18) . ?
C75A C76A 1.419(17) . ?
Rh1B N2B 2.106(5) . ?
Rh1B C7B 2.114(6) . ?
Rh1B C4B 2.124(6) . ?
Rh1B C3B 2.127(6) . ?
Rh1B C6B 2.132(6) . ?
Rh1B N1B 2.132(5) . ?
C1B C2B 1.394(9) . ?
C1B P1B 1.740(6) . ?
C1B P2B 1.742(6) . ?
C2B N3B 1.168(8) . ?
C3B C4B 1.381(10) . ?
C3B C8B 1.533(10) . ?
C4B C5B 1.524(9) . ?
C5B C6B 1.528(9) . ?
C5B C9B 1.532(10) . ?
C6B C7B 1.392(9) . ?
C7B C8B 1.534(9) . ?
C8B C9B 1.541(9) . ?
N1B C11B 1.402(7) . ?
N1B P1B 1.624(5) . ?
C11B C16B 1.388(8) . ?
C11B C12B 1.390(8) . ?
C12B C13B 1.373(9) . ?
C13B C14B 1.367(9) . ?
C14B C15B 1.369(9) . ?
C15B C16B 1.377(9) . ?
N2B C21B 1.411(7) . ?
N2B P2B 1.612(5) . ?
C21B C22B 1.363(9) . ?
C21B C26B 1.399(9) . ?
C22B C23B 1.409(10) . ?
C23B C24B 1.369(12) . ?
C24B C25B 1.366(12) . ?
C25B C26B 1.372(10) . ?
P1B C31B 1.794(6) . ?
P1B C41B 1.809(6) . ?
C31B C36B 1.389(8) . ?
C31B C32B 1.397(8) . ?
C32B C33B 1.395(9) . ?
C33B C34B 1.366(10) . ?
C34B C35B 1.385(9) . ?
C35B C36B 1.381(9) . ?
C41B C42B 1.379(9) . ?
C41B C46B 1.395(8) . ?
C42B C43B 1.387(10) . ?
C43B C44B 1.378(11) . ?
C44B C45B 1.360(11) . ?
C45B C46B 1.376(9) . ?
P2B C61B 1.800(6) . ?
P2B C51B 1.813(6) . ?
C51B C56B 1.377(8) . ?
C51B C52B 1.412(8) . ?
C52B C53B 1.371(9) . ?
C53B C54B 1.363(11) . ?
C54B C55B 1.376(11) . ?
C55B C56B 1.384(9) . ?
C61B C62B 1.378(9) . ?
C61B C66B 1.388(9) . ?
C62B C63B 1.370(10) . ?
C63B C64B 1.385(11) . ?
C64B C65B 1.397(11) . ?
C65B C66B 1.370(10) . ?
C71B C72B 1.3900 . ?
C71B C76B 1.3900 . ?
C71B C77B 1.426(19) . ?
C72B C73B 1.3900 . ?
C73B C74B 1.3900 . ?
C74B C75B 1.3900 . ?
C75B C76B 1.3900 . ?
C71C C72C 1.3900 . ?
C71C C76C 1.3900 . ?
C71C C77C 1.428(19) . ?
C72C C73C 1.3900 . ?
C73C C74C 1.3900 . ?
C74C C75C 1.3900 . ?
C75C C76C 1.3900 . ?

loop_
_geom_torsion_atom_site_label_1
_geom_torsion_atom_site_label_2
_geom_torsion_atom_site_label_3
_geom_torsion_atom_site_label_4
_geom_torsion
_geom_torsion_site_symmetry_1
_geom_torsion_site_symmetry_2
_geom_torsion_site_symmetry_3
_geom_torsion_site_symmetry_4
_geom_torsion_publ_flag
N1A Rh1A C3A C4A -143.9(7) . . . . ?
C7A Rh1A C3A C4A -103.9(4) . . . . ?
N2A Rh1A C3A C4A 97.8(4) . . . . ?
C6A Rh1A C3A C4A -66.4(4) . . . . ?
C4A Rh1A C3A C8A 105.4(6) . . . . ?
N1A Rh1A C3A C8A -38.5(10) . . . . ?
C7A Rh1A C3A C8A 1.6(4) . . . . ?
N2A Rh1A C3A C8A -156.8(4) . . . . ?
C6A Rh1A C3A C8A 39.1(4) . . . . ?
C8A C3A C4A C5A 0.3(7) . . . . ?
Rh1A C3A C4A C5A 91.3(4) . . . . ?
C8A C3A C4A Rh1A -91.0(5) . . . . ?
N1A Rh1A C4A C3A 158.5(4) . . . . ?
C7A Rh1A C4A C3A 65.0(4) . . . . ?
N2A Rh1A C4A C3A -87.3(4) . . . . ?
C6A Rh1A C4A C3A 102.4(4) . . . . ?
C3A Rh1A C4A C5A -104.9(6) . . . . ?
N1A Rh1A C4A C5A 53.6(7) . . . . ?
C7A Rh1A C4A C5A -39.9(4) . . . . ?
N2A Rh1A C4A C5A 167.8(4) . . . . ?
C6A Rh1A C4A C5A -2.5(4) . . . . ?
C3A C4A C5A C6A -69.0(6) . . . . ?
Rh1A C4A C5A C6A 3.3(5) . . . . ?
C3A C4A C5A C9A 34.0(6) . . . . ?
Rh1A C4A C5A C9A 106.4(4) . . . . ?
C9A C5A C6A C7A -34.7(6) . . . . ?
C4A C5A C6A C7A 67.8(6) . . . . ?
C9A C5A C6A Rh1A -105.9(4) . . . . ?
C4A C5A C6A Rh1A -3.3(5) . . . . ?
C4A Rh1A C6A C7A -103.5(4) . . . . ?
C3A Rh1A C6A C7A -65.6(4) . . . . ?
N1A Rh1A C6A C7A 98.5(4) . . . . ?
N2A Rh1A C6A C7A -139.3(7) . . . . ?
C4A Rh1A C6A C5A 2.5(4) . . . . ?
C3A Rh1A C6A C5A 40.4(4) . . . . ?
N1A Rh1A C6A C5A -155.5(4) . . . . ?
C7A Rh1A C6A C5A 106.1(6) . . . . ?
N2A Rh1A C6A C5A -33.3(10) . . . . ?
C5A C6A C7A C8A 1.3(7) . . . . ?
Rh1A C6A C7A C8A 91.0(5) . . . . ?
C5A C6A C7A Rh1A -89.8(4) . . . . ?
C4A Rh1A C7A C6A 65.5(4) . . . . ?
C3A Rh1A C7A C6A 103.1(4) . . . . ?
N1A Rh1A C7A C6A -87.4(4) . . . . ?
N2A Rh1A C7A C6A 156.3(5) . . . . ?
C4A Rh1A C7A C8A -39.1(4) . . . . ?
C3A Rh1A C7A C8A -1.6(4) . . . . ?
N1A Rh1A C7A C8A 167.9(4) . . . . ?
N2A Rh1A C7A C8A 51.7(7) . . . . ?
C6A Rh1A C7A C8A -104.7(6) . . . . ?
C4A C3A C8A C7A 69.4(6) . . . . ?
Rh1A C3A C8A C7A -2.1(5) . . . . ?
C4A C3A C8A C9A -34.0(7) . . . . ?
Rh1A C3A C8A C9A -105.5(5) . . . . ?
C6A C7A C8A C3A -70.5(6) . . . . ?
Rh1A C7A C8A C3A 2.1(5) . . . . ?
C6A C7A C8A C9A 32.1(7) . . . . ?
Rh1A C7A C8A C9A 104.7(5) . . . . ?
C6A C5A C9A C8A 51.3(6) . . . . ?
C4A C5A C9A C8A -52.0(6) . . . . ?
C3A C8A C9A C5A 52.4(6) . . . . ?
C7A C8A C9A C5A -50.9(6) . . . . ?
C4A Rh1A N1A C11A -94.7(6) . . . . ?
C3A Rh1A N1A C11A 30.9(10) . . . . ?
C7A Rh1A N1A C11A -6.1(5) . . . . ?
N2A Rh1A N1A C11A 149.6(4) . . . . ?
C6A Rh1A N1A C11A -44.3(5) . . . . ?
C4A Rh1A N1A P1A 85.2(6) . . . . ?
C3A Rh1A N1A P1A -149.2(7) . . . . ?
C7A Rh1A N1A P1A 173.8(3) . . . . ?
N2A Rh1A N1A P1A -30.5(3) . . . . ?
C6A Rh1A N1A P1A 135.6(3) . . . . ?
P1A N1A C11A C12A 111.6(6) . . . . ?
Rh1A N1A C11A C12A -68.5(7) . . . . ?
P1A N1A C11A C16A -71.8(7) . . . . ?
Rh1A N1A C11A C16A 108.1(6) . . . . ?
C16A C11A C12A C13A 0.4(9) . . . . ?
N1A C11A C12A C13A 177.2(6) . . . . ?
C11A C12A C13A C14A -0.5(11) . . . . ?
C12A C13A C14A C15A 0.5(12) . . . . ?
C13A C14A C15A C16A -0.4(12) . . . . ?
C14A C15A C16A C11A 0.3(11) . . . . ?
C12A C11A C16A C15A -0.3(10) . . . . ?
N1A C11A C16A C15A -177.0(6) . . . . ?
C4A Rh1A N2A C21A -10.9(4) . . . . ?
C3A Rh1A N2A C21A -49.3(4) . . . . ?
N1A Rh1A N2A C21A 144.9(4) . . . . ?
C7A Rh1A N2A C21A -97.0(6) . . . . ?
C6A Rh1A N2A C21A 22.2(10) . . . . ?
C4A Rh1A N2A P2A 167.8(3) . . . . ?
C3A Rh1A N2A P2A 129.4(3) . . . . ?
N1A Rh1A N2A P2A -36.3(3) . . . . ?
C7A Rh1A N2A P2A 81.7(6) . . . . ?
C6A Rh1A N2A P2A -159.1(7) . . . . ?
P2A N2A C21A C22A -61.5(7) . . . . ?
Rh1A N2A C21A C22A 117.2(6) . . . . ?
P2A N2A C21A C26A 119.0(6) . . . . ?
Rh1A N2A C21A C26A -62.3(7) . . . . ?
C26A C21A C22A C23A -2.6(10) . . . . ?
N2A C21A C22A C23A 177.8(7) . . . . ?
C21A C22A C23A C24A 1.8(13) . . . . ?
C22A C23A C24A C25A -0.2(14) . . . . ?
C23A C24A C25A C26A -0.5(14) . . . . ?
C24A C25A C26A C21A -0.5(12) . . . . ?
C22A C21A C26A C25A 2.0(10) . . . . ?
N2A C21A C26A C25A -178.5(6) . . . . ?
C11A N1A P1A C1A -113.0(5) . . . . ?
Rh1A N1A P1A C1A 67.2(4) . . . . ?
C11A N1A P1A C41A 8.4(6) . . . . ?
Rh1A N1A P1A C41A -171.4(3) . . . . ?
C11A N1A P1A C31A 126.5(5) . . . . ?
Rh1A N1A P1A C31A -53.4(3) . . . . ?
C2A C1A P1A N1A 146.3(5) . . . . ?
P2A C1A P1A N1A -36.5(5) . . . . ?
C2A C1A P1A C41A 21.1(6) . . . . ?
P2A C1A P1A C41A -161.7(3) . . . . ?
C2A C1A P1A C31A -94.3(6) . . . . ?
P2A C1A P1A C31A 82.8(4) . . . . ?
N1A P1A C31A C32A -24.4(5) . . . . ?
C1A P1A C31A C32A -146.1(5) . . . . ?
C41A P1A C31A C32A 98.1(5) . . . . ?
N1A P1A C31A C36A 153.7(5) . . . . ?
C1A P1A C31A C36A 32.0(5) . . . . ?
C41A P1A C31A C36A -83.8(5) . . . . ?
C36A C31A C32A C33A -1.7(9) . . . . ?
P1A C31A C32A C33A 176.4(5) . . . . ?
C31A C32A C33A C34A -0.6(10) . . . . ?
C32A C33A C34A C35A 2.5(10) . . . . ?
C33A C34A C35A C36A -2.1(10) . . . . ?
C34A C35A C36A C31A -0.2(10) . . . . ?
C32A C31A C36A C35A 2.1(9) . . . . ?
P1A C31A C36A C35A -176.0(5) . . . . ?
N1A P1A C41A C46A 100.3(6) . . . . ?
C1A P1A C41A C46A -135.9(5) . . . . ?
C31A P1A C41A C46A -18.4(6) . . . . ?
N1A P1A C41A C42A -78.7(6) . . . . ?
C1A P1A C41A C42A 45.1(6) . . . . ?
C31A P1A C41A C42A 162.6(5) . . . . ?
C46A C41A C42A C43A 1.2(10) . . . . ?
P1A C41A C42A C43A -179.7(6) . . . . ?
C41A C42A C43A C44A -1.3(11) . . . . ?
C42A C43A C44A C45A 0.3(12) . . . . ?
C43A C44A C45A C46A 0.6(12) . . . . ?
C44A C45A C46A C41A -0.6(11) . . . . ?
C42A C41A C46A C45A -0.3(10) . . . . ?
P1A C41A C46A C45A -179.3(5) . . . . ?
C21A N2A P2A C1A -114.2(5) . . . . ?
Rh1A N2A P2A C1A 67.1(4) . . . . ?
C21A N2A P2A C61A 124.2(5) . . . . ?
Rh1A N2A P2A C61A -54.4(3) . . . . ?
C21A N2A P2A C51A 7.3(5) . . . . ?
Rh1A N2A P2A C51A -171.4(3) . . . . ?
C2A C1A P2A N2A 147.9(5) . . . . ?
P1A C1A P2A N2A -29.2(4) . . . . ?
C2A C1A P2A C61A -91.8(6) . . . . ?
P1A C1A P2A C61A 91.0(4) . . . . ?
C2A C1A P2A C51A 23.5(6) . . . . ?
P1A C1A P2A C51A -153.6(3) . . . . ?
N2A P2A C51A C56A -70.0(6) . . . . ?
C1A P2A C51A C56A 53.1(6) . . . . ?
C61A P2A C51A C56A 171.6(5) . . . . ?
N2A P2A C51A C52A 105.1(6) . . . . ?
C1A P2A C51A C52A -131.9(6) . . . . ?
C61A P2A C51A C52A -13.4(6) . . . . ?
C56A C51A C52A C53A 1.6(10) . . . . ?
P2A C51A C52A C53A -173.5(6) . . . . ?
C51A C52A C53A C54A -1.0(12) . . . . ?
C52A C53A C54A C55A 0.0(12) . . . . ?
C53A C54A C55A C56A 0.4(12) . . . . ?
C54A C55A C56A C51A 0.2(11) . . . . ?
C52A C51A C56A C55A -1.2(10) . . . . ?
P2A C51A C56A C55A 174.0(5) . . . . ?
N2A P2A C61A C62A -25.2(6) . . . . ?
C1A P2A C61A C62A -146.9(5) . . . . ?
C51A P2A C61A C62A 96.3(5) . . . . ?
N2A P2A C61A C66A 158.1(5) . . . . ?
C1A P2A C61A C66A 36.4(6) . . . . ?
C51A P2A C61A C66A -80.4(6) . . . . ?
C66A C61A C62A C63A 1.3(10) . . . . ?
P2A C61A C62A C63A -175.5(5) . . . . ?
C61A C62A C63A C64A 0.1(11) . . . . ?
C62A C63A C64A C65A -1.2(12) . . . . ?
C63A C64A C65A C66A 1.1(12) . . . . ?
C64A C65A C66A C61A 0.3(13) . . . . ?
C62A C61A C66A C65A -1.4(11) . . . . ?
P2A C61A C66A C65A 175.3(6) . . . . ?
C76A C71A C72A C73A 3.1(15) . . . . ?
C77A C71A C72A C73A 178.2(10) . . . . ?
C71A C72A C73A C74A -2.9(18) . . . . ?
C72A C73A C74A C75A 0.6(18) . . . . ?
C73A C74A C75A C76A 1.7(18) . . . . ?
C77A C71A C76A C75A -176.0(10) . . . . ?
C72A C71A C76A C75A -1.1(14) . . . . ?
C74A C75A C76A C71A -1.4(19) . . . . ?
N2B Rh1B C3B C4B 99.3(4) . . . . ?
C7B Rh1B C3B C4B -103.2(5) . . . . ?
C6B Rh1B C3B C4B -65.5(4) . . . . ?
N1B Rh1B C3B C4B -144.8(7) . . . . ?
N2B Rh1B C3B C8B -155.5(4) . . . . ?
C7B Rh1B C3B C8B 2.0(4) . . . . ?
C4B Rh1B C3B C8B 105.2(6) . . . . ?
C6B Rh1B C3B C8B 39.7(4) . . . . ?
N1B Rh1B C3B C8B -39.6(11) . . . . ?
C8B C3B C4B C5B -0.2(7) . . . . ?
Rh1B C3B C4B C5B 90.6(4) . . . . ?
C8B C3B C4B Rh1B -90.7(4) . . . . ?
N2B Rh1B C4B C3B -85.8(4) . . . . ?
C7B Rh1B C4B C3B 65.9(4) . . . . ?
C6B Rh1B C4B C3B 103.7(5) . . . . ?
N1B Rh1B C4B C3B 159.5(5) . . . . ?
N2B Rh1B C4B C5B 168.5(4) . . . . ?
C7B Rh1B C4B C5B -39.8(4) . . . . ?
C3B Rh1B C4B C5B -105.7(6) . . . . ?
C6B Rh1B C4B C5B -2.0(4) . . . . ?
N1B Rh1B C4B C5B 53.7(7) . . . . ?
C3B C4B C5B C6B -69.4(6) . . . . ?
Rh1B C4B C5B C6B 2.7(5) . . . . ?
C3B C4B C5B C9B 33.9(6) . . . . ?
Rh1B C4B C5B C9B 105.9(5) . . . . ?
C4B C5B C6B C7B 68.2(6) . . . . ?
C9B C5B C6B C7B -35.3(6) . . . . ?
C4B C5B C6B Rh1B -2.7(5) . . . . ?
C9B C5B C6B Rh1B -106.1(4) . . . . ?
N2B Rh1B C6B C7B -139.6(8) . . . . ?
C4B Rh1B C6B C7B -102.9(4) . . . . ?
C3B Rh1B C6B C7B -65.6(4) . . . . ?
N1B Rh1B C6B C7B 98.8(4) . . . . ?
N2B Rh1B C6B C5B -34.6(11) . . . . ?
C7B Rh1B C6B C5B 104.9(6) . . . . ?
C4B Rh1B C6B C5B 2.0(4) . . . . ?
C3B Rh1B C6B C5B 39.3(4) . . . . ?
N1B Rh1B C6B C5B -156.2(4) . . . . ?
C5B C6B C7B C8B 1.3(7) . . . . ?
Rh1B C6B C7B C8B 91.4(5) . . . . ?
C5B C6B C7B Rh1B -90.0(4) . . . . ?
N2B Rh1B C7B C6B 157.9(4) . . . . ?
C4B Rh1B C7B C6B 66.0(4) . . . . ?
C3B Rh1B C7B C6B 103.4(4) . . . . ?
N1B Rh1B C7B C6B -87.1(4) . . . . ?
N2B Rh1B C7B C8B 52.5(7) . . . . ?
C4B Rh1B C7B C8B -39.4(4) . . . . ?
C3B Rh1B C7B C8B -2.0(4) . . . . ?
C6B Rh1B C7B C8B -105.4(6) . . . . ?
N1B Rh1B C7B C8B 167.4(4) . . . . ?
C4B C3B C8B C7B 69.2(6) . . . . ?
Rh1B C3B C8B C7B -2.6(5) . . . . ?
C4B C3B C8B C9B -33.3(6) . . . . ?
Rh1B C3B C8B C9B -105.1(5) . . . . ?
C6B C7B C8B C3B -70.0(6) . . . . ?
Rh1B C7B C8B C3B 2.6(5) . . . . ?
C6B C7B C8B C9B 32.8(7) . . . . ?
Rh1B C7B C8B C9B 105.4(5) . . . . ?
C4B C5B C9B C8B -51.2(6) . . . . ?
C6B C5B C9B C8B 52.6(6) . . . . ?
C3B C8B C9B C5B 51.0(6) . . . . ?
C7B C8B C9B C5B -51.5(6) . . . . ?
N2B Rh1B N1B C11B 155.7(4) . . . . ?
C7B Rh1B N1B C11B 0.8(5) . . . . ?
C4B Rh1B N1B C11B -87.9(6) . . . . ?
C3B Rh1B N1B C11B 39.4(10) . . . . ?
C6B Rh1B N1B C11B -37.7(4) . . . . ?
N2B Rh1B N1B P1B -38.1(3) . . . . ?
C7B Rh1B N1B P1B 167.0(3) . . . . ?
C4B Rh1B N1B P1B 78.4(6) . . . . ?
C3B Rh1B N1B P1B -154.4(7) . . . . ?
C6B Rh1B N1B P1B 128.5(3) . . . . ?
P1B N1B C11B C16B -67.5(7) . . . . ?
Rh1B N1B C11B C16B 98.3(6) . . . . ?
P1B N1B C11B C12B 115.3(5) . . . . ?
Rh1B N1B C11B C12B -78.9(6) . . . . ?
C16B C11B C12B C13B 1.0(9) . . . . ?
N1B C11B C12B C13B 178.3(6) . . . . ?
C11B C12B C13B C14B -0.6(10) . . . . ?
C12B C13B C14B C15B -0.6(10) . . . . ?
C13B C14B C15B C16B 1.3(10) . . . . ?
C14B C15B C16B C11B -0.9(10) . . . . ?
C12B C11B C16B C15B -0.3(9) . . . . ?
N1B C11B C16B C15B -177.5(6) . . . . ?
C7B Rh1B N2B C21B -102.3(6) . . . . ?
C4B Rh1B N2B C21B -15.3(5) . . . . ?
C3B Rh1B N2B C21B -53.3(5) . . . . ?
C6B Rh1B N2B C21B 18.7(11) . . . . ?
N1B Rh1B N2B C21B 140.8(4) . . . . ?
C7B Rh1B N2B P2B 88.3(5) . . . . ?
C4B Rh1B N2B P2B 175.3(3) . . . . ?
C3B Rh1B N2B P2B 137.3(3) . . . . ?
C6B Rh1B N2B P2B -150.7(7) . . . . ?
N1B Rh1B N2B P2B -28.5(3) . . . . ?
P2B N2B C21B C22B 104.8(6) . . . . ?
Rh1B N2B C21B C22B -64.0(7) . . . . ?
P2B N2B C21B C26B -77.8(7) . . . . ?
Rh1B N2B C21B C26B 113.3(6) . . . . ?
C26B C21B C22B C23B -0.5(9) . . . . ?
N2B C21B C22B C23B 176.9(6) . . . . ?
C21B C22B C23B C24B 0.5(11) . . . . ?
C22B C23B C24B C25B -0.3(12) . . . . ?
C23B C24B C25B C26B 0.1(12) . . . . ?
C24B C25B C26B C21B -0.2(12) . . . . ?
C22B C21B C26B C25B 0.4(10) . . . . ?
N2B C21B C26B C25B -177.1(6) . . . . ?
C11B N1B P1B C1B -126.7(5) . . . . ?
Rh1B N1B P1B C1B 67.7(3) . . . . ?
C11B N1B P1B C31B -6.6(5) . . . . ?
Rh1B N1B P1B C31B -172.2(3) . . . . ?
C11B N1B P1B C41B 111.4(5) . . . . ?
Rh1B N1B P1B C41B -54.2(3) . . . . ?
C2B C1B P1B N1B 152.6(6) . . . . ?
P2B C1B P1B N1B -27.6(4) . . . . ?
C2B C1B P1B C31B 31.1(7) . . . . ?
P2B C1B P1B C31B -149.1(3) . . . . ?
C2B C1B P1B C41B -85.4(6) . . . . ?
P2B C1B P1B C41B 94.4(4) . . . . ?
N1B P1B C31B C36B -69.5(5) . . . . ?
C1B P1B C31B C36B 51.4(6) . . . . ?
C41B P1B C31B C36B 170.2(5) . . . . ?
N1B P1B C31B C32B 104.2(5) . . . . ?
C1B P1B C31B C32B -134.9(5) . . . . ?
C41B P1B C31B C32B -16.1(6) . . . . ?
C36B C31B C32B C33B 0.8(10) . . . . ?
P1B C31B C32B C33B -172.9(5) . . . . ?
C31B C32B C33B C34B -0.9(11) . . . . ?
C32B C33B C34B C35B -0.7(11) . . . . ?
C33B C34B C35B C36B 2.3(11) . . . . ?
C34B C35B C36B C31B -2.3(11) . . . . ?
C32B C31B C36B C35B 0.7(10) . . . . ?
P1B C31B C36B C35B 174.6(5) . . . . ?
N1B P1B C41B C42B 162.4(5) . . . . ?
C1B P1B C41B C42B 40.7(6) . . . . ?
C31B P1B C41B C42B -77.0(6) . . . . ?
N1B P1B C41B C46B -17.7(6) . . . . ?
C1B P1B C41B C46B -139.4(5) . . . . ?
C31B P1B C41B C46B 102.9(5) . . . . ?
C46B C41B C42B C43B 0.7(10) . . . . ?
P1B C41B C42B C43B -179.5(6) . . . . ?
C41B C42B C43B C44B -1.0(12) . . . . ?
C42B C43B C44B C45B 0.5(13) . . . . ?
C43B C44B C45B C46B 0.3(12) . . . . ?
C44B C45B C46B C41B -0.6(11) . . . . ?
C42B C41B C46B C45B 0.1(10) . . . . ?
P1B C41B C46B C45B -179.7(5) . . . . ?
C21B N2B P2B C1B -101.7(5) . . . . ?
Rh1B N2B P2B C1B 67.3(4) . . . . ?
C21B N2B P2B C61B 21.1(6) . . . . ?
Rh1B N2B P2B C61B -169.9(3) . . . . ?
C21B N2B P2B C51B 136.9(5) . . . . ?
Rh1B N2B P2B C51B -54.1(4) . . . . ?
C2B C1B P2B N2B 142.0(6) . . . . ?
P1B C1B P2B N2B -37.8(5) . . . . ?
C2B C1B P2B C61B 18.5(7) . . . . ?
P1B C1B P2B C61B -161.3(3) . . . . ?
C2B C1B P2B C51B -98.5(6) . . . . ?
P1B C1B P2B C51B 81.7(4) . . . . ?
N2B P2B C51B C56B -21.9(6) . . . . ?
C1B P2B C51B C56B -145.1(5) . . . . ?
C61B P2B C51B C56B 96.3(5) . . . . ?
N2B P2B C51B C52B 157.4(5) . . . . ?
C1B P2B C51B C52B 34.3(6) . . . . ?
C61B P2B C51B C52B -84.4(5) . . . . ?
C56B C51B C52B C53B -0.4(9) . . . . ?
P2B C51B C52B C53B -179.7(5) . . . . ?
C51B C52B C53B C54B 0.5(10) . . . . ?
C52B C53B C54B C55B -0.4(11) . . . . ?
C53B C54B C55B C56B 0.2(11) . . . . ?
C52B C51B C56B C55B 0.2(9) . . . . ?
P2B C51B C56B C55B 179.5(5) . . . . ?
C54B C55B C56B C51B -0.1(10) . . . . ?
N2B P2B C61B C62B 91.8(6) . . . . ?
C1B P2B C61B C62B -143.3(6) . . . . ?
C51B P2B C61B C62B -24.1(6) . . . . ?
N2B P2B C61B C66B -79.2(6) . . . . ?
C1B P2B C61B C66B 45.7(6) . . . . ?
C51B P2B C61B C66B 164.9(5) . . . . ?
C66B C61B C62B C63B 0.4(11) . . . . ?
P2B C61B C62B C63B -170.7(6) . . . . ?
C61B C62B C63B C64B 0.3(13) . . . . ?
C62B C63B C64B C65B -0.7(14) . . . . ?
C63B C64B C65B C66B 0.4(13) . . . . ?
C64B C65B C66B C61B 0.3(12) . . . . ?
C62B C61B C66B C65B -0.7(10) . . . . ?
P2B C61B C66B C65B 170.6(6) . . . . ?
C76B C71B C72B C73B 0.0 . . . . ?
C77B C71B C72B C73B 174.8(19) . . . . ?
C71B C72B C73B C74B 0.0 . . . . ?
C72B C73B C74B C75B 0.0 . . . . ?
C73B C74B C75B C76B 0.0 . . . . ?
C74B C75B C76B C71B 0.0 . . . . ?
C72B C71B C76B C75B 0.0 . . . . ?
C77B C71B C76B C75B -174.9(19) . . . . ?
C76C C71C C72C C73C 0.0 . . . . ?
C77C C71C C72C C73C 173.8(17) . . . . ?
C71C C72C C73C C74C 0.0 . . . . ?
C72C C73C C74C C75C 0.0 . . . . ?
C73C C74C C75C C76C 0.0 . . . . ?
C74C C75C C76C C71C 0.0 . . . . ?
C72C C71C C76C C75C 0.0 . . . . ?
C77C C71C C76C C75C -174.1(16) . . . . ?
